data_1506624
loop_
_publ_author_name
'Andrus, Merritt B.'
'Liu, Jing'
'Ye, Zhifeng'
'Cannon, John F.'

_publ_section_title
;
 Asymmetric glycolate aldol reactions using cinchonium phase-transfer
 catalysts.
;
_journal_issue 18
_journal_name_full 'Organic letters'
_journal_page_first 3861
_journal_page_last 3864
_journal_paper_doi 10.1021/ol051096a
_journal_volume 7
_journal_year 2005
_chemical_formula_sum 'C30 H28 O5'
_chemical_formula_weight 468.52
_chemical_name_systematic
; 
 ? 
;
_space_group_IT_number 14
_symmetry_cell_setting monoclinic
_symmetry_space_group_name_Hall '-P 2ybc'
_symmetry_space_group_name_H-M 'P 1 21/c 1'
_atom_sites_solution_hydrogens geom
_atom_sites_solution_primary direct
_atom_sites_solution_secondary difmap
_audit_creation_method SHELXL-97
_cell_angle_alpha 90.00
_cell_angle_beta 109.913(7)
_cell_angle_gamma 90.00
_cell_formula_units_Z 4
_cell_length_a 12.8162(14)
_cell_length_b 12.8977(11)
_cell_length_c 16.3560(15)
_cell_measurement_reflns_used 99
_cell_measurement_temperature 296(2)
_cell_measurement_theta_max 11.21
_cell_measurement_theta_min 4.78
_cell_volume 2542.0(4)
_computing_cell_refinement 'Bruker XSCANS'
_computing_data_collection 'Bruker XSCANS'
_computing_data_reduction 'Bruker SHELXTL'
_computing_molecular_graphics 'Bruker SHELXTL'
_computing_publication_material 'Bruker SHELXTL'
_computing_structure_refinement 'SHELXL-97 (Sheldrick, 1997)'
_computing_structure_solution 'SHELXS-97 (Sheldrick, 1990)'
_diffrn_ambient_temperature 296(2)
_diffrn_measured_fraction_theta_full 0.998
_diffrn_measured_fraction_theta_max 0.998
_diffrn_measurement_device_type 'Bruker P4'
_diffrn_measurement_method '2\q/\w scans'
_diffrn_radiation_monochromator graphite
_diffrn_radiation_source 'fine-focus sealed tube'
_diffrn_radiation_type MoK\a
_diffrn_radiation_wavelength 0.71073
_diffrn_reflns_av_R_equivalents 0.0315
_diffrn_reflns_av_sigmaI/netI 0.0592
_diffrn_reflns_limit_h_max 15
_diffrn_reflns_limit_h_min -1
_diffrn_reflns_limit_k_max 15
_diffrn_reflns_limit_k_min -1
_diffrn_reflns_limit_l_max 18
_diffrn_reflns_limit_l_min -19
_diffrn_reflns_number 5604
_diffrn_reflns_theta_full 25.00
_diffrn_reflns_theta_max 25.00
_diffrn_reflns_theta_min 2.31
_diffrn_standards_interval_count 97
_diffrn_standards_number 3
_exptl_absorpt_coefficient_mu 0.083
_exptl_absorpt_correction_type none
_exptl_crystal_colour COLORLESS
_exptl_crystal_density_diffrn 1.224
_exptl_crystal_density_meas 0
_exptl_crystal_density_method 'not measured'
_exptl_crystal_description PLATE
_exptl_crystal_F_000 992
_exptl_crystal_size_max 0.56
_exptl_crystal_size_mid 0.53
_exptl_crystal_size_min 0.16
_refine_diff_density_max 0.186
_refine_diff_density_min -0.163
_refine_diff_density_rms 0.035
_refine_ls_extinction_method none
_refine_ls_goodness_of_fit_ref 0.994
_refine_ls_hydrogen_treatment mixed
_refine_ls_matrix_type full
_refine_ls_number_parameters 318
_refine_ls_number_reflns 4464
_refine_ls_number_restraints 0
_refine_ls_restrained_S_all 0.994
_refine_ls_R_factor_all 0.0960
_refine_ls_R_factor_gt 0.0511
_refine_ls_shift/su_max 0.007
_refine_ls_shift/su_mean 0.001
_refine_ls_structure_factor_coef Fsqd
_refine_ls_weighting_details 'calc w=1/[\s^2^(Fo^2^)+(0.0518P)^2^+0.3792P] where P=(Fo^2^+2Fc^2^)/3'
_refine_ls_weighting_scheme calc
_refine_ls_wR_factor_gt 0.1101
_refine_ls_wR_factor_ref 0.1293
_reflns_number_gt 2772
_reflns_number_total 4464
_reflns_threshold_expression >2sigma(I)
_cod_data_source_file ol051096asi20050512_053955.cif
_cod_data_source_block jl0
_cod_depositor_comments
;
The following automatic conversions were performed:

'_symmetry_cell_setting' value 'Monoclinic' changed to 'monoclinic'
according to /home/saulius/struct/CIF-dictionaries/cif_core.dic
dictionary named 'cif_core.dic' version 2.4.1 from 2010-06-29.

Automatic conversion script
Id: cif_fix_values 1715 2011-07-08 13:25:40Z adriana 
;
_cod_original_sg_symbol_H-M P2(1)/c
_cod_database_code 1506624

loop_
_symmetry_equiv_pos_as_xyz
'x, y, z'
'-x, y+1/2, -z+1/2'
'-x, -y, -z'
'x, -y-1/2, z-1/2'

loop_
_atom_site_label
_atom_site_type_symbol
_atom_site_fract_x
_atom_site_fract_y
_atom_site_fract_z
_atom_site_U_iso_or_equiv
_atom_site_adp_type
_atom_site_occupancy
_atom_site_symmetry_multiplicity
_atom_site_calc_flag
_atom_site_refinement_flags
C22 C 0.4043(3) 0.3652(3) 0.3220(2) 0.0917(11) Uani 1 1 d .
H22 H 0.3615 0.3639 0.3578 0.110 Uiso 1 1 calc R
C21 C 0.4081(3) 0.4527(3) 0.2758(2) 0.0873(10) Uani 1 1 d .
H21 H 0.3669 0.5106 0.2797 0.105 Uiso 1 1 calc R
C20 C 0.4729(2) 0.4552(2) 0.22346(18) 0.0634(7) Uani 1 1 d .
H20 H 0.4747 0.5148 0.1920 0.076 Uiso 1 1 calc R
C19 C 0.53503(18) 0.37011(18) 0.21745(14) 0.0457(6) Uani 1 1 d .
C24 C 0.5295(2) 0.2825(2) 0.26366(16) 0.0636(7) Uani 1 1 d .
H24 H 0.5705 0.2242 0.2603 0.076 Uiso 1 1 calc R
C23 C 0.4633(3) 0.2804(3) 0.31528(19) 0.0846(10) Uani 1 1 d .
H23 H 0.4593 0.2203 0.3455 0.102 Uiso 1 1 calc R
C18 C 0.60387(18) 0.37820(16) 0.15864(13) 0.0405(5) Uani 1 1 d .
H18 H 0.5551 0.4014 0.1013 0.049 Uiso 1 1 calc R
C25 C 0.66174(18) 0.28074(17) 0.14619(14) 0.0446(6) Uani 1 1 d .
C26 C 0.7560(2) 0.24327(19) 0.20996(17) 0.0579(7) Uani 1 1 d .
H26 H 0.7828 0.2768 0.2634 0.070 Uiso 1 1 calc R
C27 C 0.8105(2) 0.1572(2) 0.1952(2) 0.0751(8) Uani 1 1 d .
H27 H 0.8740 0.1334 0.2384 0.090 Uiso 1 1 calc R
C28 C 0.7714(3) 0.1061(2) 0.1169(2) 0.0847(9) Uani 1 1 d .
H28 H 0.8078 0.0475 0.1072 0.102 Uiso 1 1 calc R
C29 C 0.6782(3) 0.1424(2) 0.0533(2) 0.0852(10) Uani 1 1 d .
H29 H 0.6514 0.1082 0.0002 0.102 Uiso 1 1 calc R
C30 C 0.6239(2) 0.2293(2) 0.06735(17) 0.0616(7) Uani 1 1 d .
H30 H 0.5613 0.2535 0.0234 0.074 Uiso 1 1 calc R
C1 C 0.74531(17) 0.49029(16) 0.14358(12) 0.0361(5) Uani 1 1 d .
H1 H 0.7696 0.4284 0.1203 0.043 Uiso 1 1 calc R
C2 C 0.84722(18) 0.54878(16) 0.20322(13) 0.0412(5) Uani 1 1 d .
H2 H 0.8910 0.5705 0.1674 0.049 Uiso 1 1 calc R
C3 C 0.91970(18) 0.47750(17) 0.27314(14) 0.0431(5) Uani 1 1 d .
C8 C 0.9890(2) 0.4086(2) 0.25265(18) 0.0608(7) Uani 1 1 d .
H8 H 0.9944 0.4105 0.1974 0.073 Uiso 1 1 calc R
C7 C 1.0507(2) 0.3370(2) 0.3120(2) 0.0753(8) Uani 1 1 d .
H7 H 1.0977 0.2917 0.2970 0.090 Uiso 1 1 calc R
C6 C 1.0423(2) 0.3330(2) 0.3930(2) 0.0772(9) Uani 1 1 d .
H6 H 1.0825 0.2839 0.4330 0.093 Uiso 1 1 calc R
C5 C 0.9745(3) 0.4014(2) 0.41531(17) 0.0760(9) Uani 1 1 d .
H5 H 0.9694 0.3991 0.4707 0.091 Uiso 1 1 calc R
C4 C 0.9137(2) 0.4738(2) 0.35567(14) 0.0593(7) Uani 1 1 d .
H4 H 0.8683 0.5203 0.3713 0.071 Uiso 1 1 calc R
C9 C 0.67893(19) 0.55991(16) 0.06892(13) 0.0397(5) Uani 1 1 d .
C10 C 0.73128(18) 0.59687(16) 0.00423(13) 0.0412(5) Uani 1 1 d .
C11 C 0.8023(2) 0.5389(2) -0.02485(16) 0.0623(7) Uani 1 1 d .
C12 C 0.8429(3) 0.5800(2) -0.08605(18) 0.0794(9) Uani 1 1 d .
H12 H 0.8894 0.5404 -0.1066 0.095 Uiso 1 1 calc R
C13 C 0.8150(2) 0.6793(2) -0.11681(16) 0.0683(8) Uani 1 1 d .
H13 H 0.8441 0.7069 -0.1570 0.082 Uiso 1 1 calc R
C14 C 0.74468(19) 0.73755(18) -0.08850(14) 0.0476(6) Uani 1 1 d .
C15 C 0.70241(18) 0.69622(17) -0.02883(13) 0.0423(5) Uani 1 1 d .
H15 H 0.6537 0.7353 -0.0103 0.051 Uiso 1 1 calc R
C17 C 0.6560(3) 0.9005(2) -0.0909(2) 0.0797(9) Uani 1 1 d .
H17A H 0.5834 0.8706 -0.1046 0.120 Uiso 1 1 calc R
H17B H 0.6498 0.9676 -0.1176 0.120 Uiso 1 1 calc R
H17C H 0.6894 0.9075 -0.0290 0.120 Uiso 1 1 calc R
C16 C 0.8444(4) 0.3626(3) -0.0439(3) 0.1331(17) Uani 1 1 d .
H16A H 0.7821 0.3616 -0.0972 0.200 Uiso 1 1 calc R
H16B H 0.8490 0.2974 -0.0145 0.200 Uiso 1 1 calc R
H16C H 0.9113 0.3738 -0.0566 0.200 Uiso 1 1 calc R
O2 O 0.58721(13) 0.59065(12) 0.06325(10) 0.0524(4) Uani 1 1 d .
O1 O 0.81361(13) 0.63987(11) 0.23583(10) 0.0521(4) Uani 1 1 d .
H1A H 0.7723 0.6243 0.2627 0.078 Uiso 1 1 calc R
O3 O 0.8311(2) 0.44082(16) 0.00807(14) 0.1074(9) Uani 1 1 d .
O4 O 0.72255(15) 0.83560(12) -0.12250(11) 0.0634(5) Uani 1 1 d .
O5 O 0.68300(11) 0.46025(10) 0.19619(8) 0.0391(4) Uani 1 1 d .

loop_
_atom_site_aniso_label
_atom_site_aniso_U_11
_atom_site_aniso_U_22
_atom_site_aniso_U_33
_atom_site_aniso_U_23
_atom_site_aniso_U_13
_atom_site_aniso_U_12
C22 0.083(2) 0.131(3) 0.080(2) -0.015(2) 0.0521(19) -0.030(2)
C21 0.080(2) 0.093(2) 0.112(3) -0.015(2) 0.063(2) -0.0029(19)
C20 0.0619(17) 0.0598(17) 0.0775(18) -0.0002(14) 0.0354(15) -0.0045(14)
C19 0.0430(13) 0.0491(14) 0.0436(12) -0.0039(11) 0.0129(11) -0.0099(12)
C24 0.0692(18) 0.0664(18) 0.0596(15) 0.0142(14) 0.0276(14) -0.0066(15)
C23 0.094(2) 0.100(3) 0.0694(19) 0.0164(18) 0.0398(18) -0.019(2)
C18 0.0427(13) 0.0374(12) 0.0383(11) 0.0008(10) 0.0098(10) -0.0031(11)
C25 0.0471(14) 0.0381(13) 0.0497(13) 0.0014(11) 0.0181(11) -0.0043(11)
C26 0.0602(16) 0.0437(14) 0.0636(15) 0.0023(13) 0.0128(13) 0.0006(13)
C27 0.0669(19) 0.0529(17) 0.100(2) 0.0079(17) 0.0208(17) 0.0109(15)
C28 0.092(2) 0.0550(18) 0.116(3) -0.0087(19) 0.047(2) 0.0174(18)
C29 0.102(3) 0.069(2) 0.085(2) -0.0258(17) 0.031(2) 0.0078(19)
C30 0.0658(17) 0.0546(16) 0.0618(16) -0.0113(13) 0.0185(14) 0.0028(14)
C1 0.0442(12) 0.0327(11) 0.0346(10) 0.0010(9) 0.0177(10) 0.0007(10)
C2 0.0490(13) 0.0369(12) 0.0430(12) 0.0000(10) 0.0227(11) -0.0011(11)
C3 0.0394(12) 0.0428(13) 0.0469(12) -0.0039(11) 0.0143(10) -0.0046(11)
C8 0.0581(16) 0.0630(17) 0.0675(16) 0.0013(14) 0.0295(14) 0.0091(14)
C7 0.0572(18) 0.070(2) 0.097(2) 0.0031(18) 0.0236(17) 0.0180(15)
C6 0.0690(19) 0.0638(19) 0.076(2) 0.0123(16) -0.0056(16) 0.0158(16)
C5 0.091(2) 0.077(2) 0.0467(15) 0.0053(15) 0.0067(15) 0.0129(18)
C4 0.0687(17) 0.0622(17) 0.0426(13) -0.0025(12) 0.0130(13) 0.0137(14)
C9 0.0468(14) 0.0348(12) 0.0386(11) -0.0023(10) 0.0158(10) 0.0025(11)
C10 0.0504(13) 0.0412(12) 0.0336(11) 0.0029(10) 0.0165(10) 0.0036(11)
C11 0.089(2) 0.0553(16) 0.0560(15) 0.0153(13) 0.0425(15) 0.0235(15)
C12 0.110(2) 0.080(2) 0.0757(19) 0.0259(16) 0.0680(19) 0.0338(18)
C13 0.089(2) 0.0736(19) 0.0551(15) 0.0178(14) 0.0419(15) 0.0094(17)
C14 0.0546(15) 0.0456(14) 0.0402(12) 0.0051(11) 0.0130(11) -0.0056(12)
C15 0.0450(13) 0.0412(13) 0.0381(11) 0.0005(10) 0.0109(10) 0.0001(11)
C17 0.106(2) 0.0491(16) 0.091(2) 0.0188(16) 0.0432(19) 0.0151(17)
C16 0.227(5) 0.069(2) 0.125(3) 0.010(2) 0.088(4) 0.040(3)
O2 0.0507(10) 0.0541(10) 0.0569(10) 0.0131(8) 0.0242(8) 0.0133(8)
O1 0.0666(11) 0.0377(9) 0.0556(9) -0.0042(7) 0.0255(9) -0.0015(8)
O3 0.197(3) 0.0706(14) 0.1017(15) 0.0397(12) 0.1116(17) 0.0711(15)
O4 0.0848(13) 0.0465(10) 0.0653(11) 0.0143(9) 0.0337(10) -0.0009(9)
O5 0.0459(9) 0.0390(8) 0.0362(7) -0.0022(6) 0.0189(7) -0.0075(7)

loop_
_atom_type_symbol
_atom_type_description
_atom_type_scat_dispersion_real
_atom_type_scat_dispersion_imag
_atom_type_scat_source
C C 0.0033 0.0016 'International Tables Vol C Tables 4.2.6.8 and 6.1.1.4'
H H 0.0000 0.0000 'International Tables Vol C Tables 4.2.6.8 and 6.1.1.4'
O O 0.0106 0.0060 'International Tables Vol C Tables 4.2.6.8 and 6.1.1.4'

loop_
_geom_angle_atom_site_label_1
_geom_angle_atom_site_label_2
_geom_angle_atom_site_label_3
_geom_angle
C23 C22 C21 119.7(3)
C23 C22 H22 120.1
C21 C22 H22 120.1
C22 C21 C20 120.3(3)
C22 C21 H21 119.9
C20 C21 H21 119.9
C19 C20 C21 120.6(3)
C19 C20 H20 119.7
C21 C20 H20 119.7
C24 C19 C20 118.4(2)
C24 C19 C18 123.8(2)
C20 C19 C18 117.8(2)
C19 C24 C23 120.6(3)
C19 C24 H24 119.7
C23 C24 H24 119.7
C22 C23 C24 120.5(3)
C22 C23 H23 119.8
C24 C23 H23 119.8
O5 C18 C25 111.12(17)
O5 C18 C19 104.84(16)
C25 C18 C19 116.62(18)
O5 C18 H18 108.0
C25 C18 H18 108.0
C19 C18 H18 108.0
C30 C25 C26 118.2(2)
C30 C25 C18 119.6(2)
C26 C25 C18 122.1(2)
C27 C26 C25 120.9(3)
C27 C26 H26 119.6
C25 C26 H26 119.6
C28 C27 C26 120.4(3)
C28 C27 H27 119.8
C26 C27 H27 119.8
C29 C28 C27 119.3(3)
C29 C28 H28 120.3
C27 C28 H28 120.3
C28 C29 C30 120.6(3)
C28 C29 H29 119.7
C30 C29 H29 119.7
C29 C30 C25 120.6(3)
C29 C30 H30 119.7
C25 C30 H30 119.7
O5 C1 C9 111.92(17)
O5 C1 C2 106.42(15)
C9 C1 C2 110.00(16)
O5 C1 H1 109.5
C9 C1 H1 109.5
C2 C1 H1 109.5
O1 C2 C3 113.97(17)
O1 C2 C1 110.16(17)
C3 C2 C1 110.59(17)
O1 C2 H2 107.3
C3 C2 H2 107.3
C1 C2 H2 107.3
C8 C3 C4 118.2(2)
C8 C3 C2 119.3(2)
C4 C3 C2 122.4(2)
C7 C8 C3 121.6(3)
C7 C8 H8 119.2
C3 C8 H8 119.2
C6 C7 C8 119.6(3)
C6 C7 H7 120.2
C8 C7 H7 120.2
C7 C6 C5 120.0(3)
C7 C6 H6 120.0
C5 C6 H6 120.0
C6 C5 C4 120.2(3)
C6 C5 H5 119.9
C4 C5 H5 119.9
C3 C4 C5 120.5(2)
C3 C4 H4 119.7
C5 C4 H4 119.7
O2 C9 C10 119.55(19)
O2 C9 C1 121.09(19)
C10 C9 C1 119.24(19)
C11 C10 C15 119.0(2)
C11 C10 C9 124.9(2)
C15 C10 C9 116.12(19)
O3 C11 C12 121.3(2)
O3 C11 C10 118.9(2)
C12 C11 C10 119.7(2)
C13 C12 C11 120.4(3)
C13 C12 H12 119.8
C11 C12 H12 119.8
C14 C13 C12 120.3(2)
C14 C13 H13 119.8
C12 C13 H13 119.8
C13 C14 O4 116.0(2)
C13 C14 C15 119.4(2)
O4 C14 C15 124.6(2)
C14 C15 C10 121.1(2)
C14 C15 H15 119.5
C10 C15 H15 119.5
O4 C17 H17A 109.5
O4 C17 H17B 109.5
H17A C17 H17B 109.5
O4 C17 H17C 109.5
H17A C17 H17C 109.5
H17B C17 H17C 109.5
O3 C16 H16A 109.5
O3 C16 H16B 109.5
H16A C16 H16B 109.5
O3 C16 H16C 109.5
H16A C16 H16C 109.5
H16B C16 H16C 109.5
C2 O1 H1A 109.5
C16 O3 C11 120.6(2)
C14 O4 C17 117.71(19)
C1 O5 C18 113.65(14)

loop_
_geom_bond_atom_site_label_1
_geom_bond_atom_site_label_2
_geom_bond_distance
C22 C23 1.354(4)
C22 C21 1.368(5)
C22 H22 0.9300
C21 C20 1.381(4)
C21 H21 0.9300
C20 C19 1.379(3)
C20 H20 0.9300
C19 C24 1.374(3)
C19 C18 1.514(3)
C24 C23 1.386(4)
C24 H24 0.9300
C23 H23 0.9300
C18 O5 1.450(2)
C18 C25 1.508(3)
C18 H18 0.9800
C25 C30 1.383(3)
C25 C26 1.387(3)
C26 C27 1.376(4)
C26 H26 0.9300
C27 C28 1.373(4)
C27 H27 0.9300
C28 C29 1.372(4)
C28 H28 0.9300
C29 C30 1.379(4)
C29 H29 0.9300
C30 H30 0.9300
C1 O5 1.413(2)
C1 C9 1.521(3)
C1 C2 1.536(3)
C1 H1 0.9800
C2 O1 1.417(2)
C2 C3 1.514(3)
C2 H2 0.9800
C3 C8 1.376(3)
C3 C4 1.379(3)
C8 C7 1.377(4)
C8 H8 0.9300
C7 C6 1.366(4)
C7 H7 0.9300
C6 C5 1.373(4)
C6 H6 0.9300
C5 C4 1.383(3)
C5 H5 0.9300
C4 H4 0.9300
C9 O2 1.214(2)
C9 C10 1.510(3)
C10 C11 1.382(3)
C10 C15 1.391(3)
C11 O3 1.375(3)
C11 C12 1.382(3)
C12 C13 1.377(4)
C12 H12 0.9300
C13 C14 1.370(3)
C13 H13 0.9300
C14 O4 1.372(3)
C14 C15 1.375(3)
C15 H15 0.9300
C17 O4 1.413(3)
C17 H17A 0.9600
C17 H17B 0.9600
C17 H17C 0.9600
C16 O3 1.367(4)
C16 H16A 0.9600
C16 H16B 0.9600
C16 H16C 0.9600
O1 H1A 0.8200

loop_
_geom_hbond_atom_site_label_D
_geom_hbond_atom_site_label_H
_geom_hbond_atom_site_label_A
_geom_hbond_distance_DH
_geom_hbond_distance_HA
_geom_hbond_distance_DA
_geom_hbond_angle_DHA
_geom_hbond_site_symmetry_A
O1 H1A O4 0.82 2.24 2.945(2) 144.4 4_576
